data_4036971
loop_
_publ_author_name
'Stefa\'nska, Karolina'
'J\;edrzejewska, Hanna'
'Wierzbicki, Micha\/l'
'Szumna, Agnieszka'
'Iwanek, Waldemar'

_publ_section_title
;
 The Inverse Demand Oxa-Diels-Alder Reaction of Resorcinarenes: An
 Experimental and Theoretical Analysis of Regioselectivity and
 Diastereoselectivity.
;
_journal_issue 14
_journal_name_full 'The Journal of organic chemistry'
_journal_page_first 6018
_journal_page_last 6025
_journal_paper_doi 10.1021/acs.joc.6b01099
_journal_volume 81
_journal_year 2016
_chemical_formula_moiety 'C84 H88 O8, 2(C7 H8)'
_chemical_formula_sum 'C98 H104 O8'
_chemical_formula_weight 1409.81
_space_group_crystal_system triclinic
_space_group_IT_number 2
_space_group_name_Hall '-P 1'
_space_group_name_H-M_alt 'P -1'
_atom_sites_solution_hydrogens geom
_atom_sites_solution_primary direct
_audit_creation_date 2016-06-07
_audit_creation_method
;
Olex2 1.2
(compiled 2016.02.19 svn.r3266 for OlexSys, GUI svn.r5155)
;
_cell_angle_alpha 77.808(3)
_cell_angle_beta 89.936(2)
_cell_angle_gamma 68.049(3)
_cell_formula_units_Z 2
_cell_length_a 14.2464(4)
_cell_length_b 15.6824(6)
_cell_length_c 21.1893(6)
_cell_measurement_reflns_used 16171
_cell_measurement_temperature 100.01(10)
_cell_measurement_theta_max 70.0766
_cell_measurement_theta_min 3.3543
_cell_volume 4276.0(3)
_computing_cell_refinement
;
CrysAlisPro, Agilent Technologies,
Version 1.171.35.19 (release 27-10-2011 CrysAlis171 .NET)
(compiled Oct 27 2011,15:02:11)
;
_computing_data_collection
;
CrysAlisPro, Agilent Technologies,
Version 1.171.35.19 (release 27-10-2011 CrysAlis171 .NET)
(compiled Oct 27 2011,15:02:11)
;
_computing_data_reduction
;
CrysAlisPro, Agilent Technologies,
Version 1.171.35.19 (release 27-10-2011 CrysAlis171 .NET)
(compiled Oct 27 2011,15:02:11)
;
_computing_molecular_graphics 'UCSF Chimera (Pettersen et al., 2004)'
_computing_publication_material 'Olex2 (Dolomanov et al., 2009)'
_computing_structure_refinement 'ShelXL (Sheldrick, 2015)'
_computing_structure_solution 'ShelXT (Sheldrick, 2015)'
_diffrn_ambient_temperature 100.01(10)
_diffrn_detector_area_resol_mean 16.2974
_diffrn_measured_fraction_theta_full 0.998
_diffrn_measured_fraction_theta_max 0.975
_diffrn_measurement_details
;
#__ type_ start__ end____ width___ exp.time_
  1 omega  -35.00   37.00   0.9000    1.4000
omega____ theta____ kappa____ phi______ frames
    -      -33.5000   37.0000   96.0000 80

#__ type_ start__ end____ width___ exp.time_
  2 omega  -87.00   11.10   0.9000    1.4000
omega____ theta____ kappa____ phi______ frames
    -      -33.5000    0.0000 -120.0000 109

#__ type_ start__ end____ width___ exp.time_
  3 omega  -55.00   15.20   0.9000    1.4000
omega____ theta____ kappa____ phi______ frames
    -      -33.5000   57.0000  -90.0000 78

#__ type_ start__ end____ width___ exp.time_
  4 omega   39.00  121.80   0.9000    1.4000
omega____ theta____ kappa____ phi______ frames
    -       54.0000   57.0000 -180.0000 92

#__ type_ start__ end____ width___ exp.time_
  5 omega   54.00  126.00   0.9000    1.4000
omega____ theta____ kappa____ phi______ frames
    -       54.0000   37.0000   90.0000 80

#__ type_ start__ end____ width___ exp.time_
  6 omega   73.00  103.60   0.9000    1.4000
omega____ theta____ kappa____ phi______ frames
    -       54.0000   77.0000 -150.0000 34

#__ type_ start__ end____ width___ exp.time_
  7 omega   24.00  111.30   0.9000    1.4000
omega____ theta____ kappa____ phi______ frames
    -       54.0000 -125.0000  150.0000 97

#__ type_ start__ end____ width___ exp.time_
  8 omega  -12.00   68.10   0.9000    1.4000
omega____ theta____ kappa____ phi______ frames
    -       54.0000  -57.0000  -30.0000 89

#__ type_ start__ end____ width___ exp.time_
  9 omega   31.00   71.50   0.9000    1.4000
omega____ theta____ kappa____ phi______ frames
    -       54.0000 -125.0000  -90.0000 45

#__ type_ start__ end____ width___ exp.time_
 10 omega   99.00  122.40   0.9000    1.4000
omega____ theta____ kappa____ phi______ frames
    -       54.0000   57.0000  -60.0000 26

#__ type_ start__ end____ width___ exp.time_
 11 omega  -14.00   48.10   0.9000    1.4000
omega____ theta____ kappa____ phi______ frames
    -       54.0000  -77.0000  -60.0000 69

#__ type_ start__ end____ width___ exp.time_
 12 omega   38.00   94.70   0.9000   28.0000
omega____ theta____ kappa____ phi______ frames
    -      108.0000  -25.0000 -120.0000 63

#__ type_ start__ end____ width___ exp.time_
 13 omega   44.00  114.20   0.9000   28.0000
omega____ theta____ kappa____ phi______ frames
    -      108.0000 -111.0000  -60.0000 78

#__ type_ start__ end____ width___ exp.time_
 14 omega   62.00   89.00   0.9000   28.0000
omega____ theta____ kappa____ phi______ frames
    -      108.0000  -25.0000 -180.0000 30

#__ type_ start__ end____ width___ exp.time_
 15 omega  121.00  177.70   0.9000   28.0000
omega____ theta____ kappa____ phi______ frames
    -      108.0000   25.0000   30.0000 63

#__ type_ start__ end____ width___ exp.time_
 16 omega   39.00   92.10   0.9000   28.0000
omega____ theta____ kappa____ phi______ frames
    -      108.0000  -37.0000    0.0000 59

#__ type_ start__ end____ width___ exp.time_
 17 omega   61.00  114.10   0.9000   28.0000
omega____ theta____ kappa____ phi______ frames
    -      108.0000 -111.0000  150.0000 59

#__ type_ start__ end____ width___ exp.time_
 18 omega   44.00   91.70   0.9000   28.0000
omega____ theta____ kappa____ phi______ frames
    -      108.0000  -77.0000  -60.0000 53

#__ type_ start__ end____ width___ exp.time_
 19 omega   39.00   74.10   0.9000   28.0000
omega____ theta____ kappa____ phi______ frames
    -      108.0000  -37.0000   60.0000 39

#__ type_ start__ end____ width___ exp.time_
 20 omega   64.00   91.00   0.9000   28.0000
omega____ theta____ kappa____ phi______ frames
    -      108.0000  -25.0000   90.0000 30

#__ type_ start__ end____ width___ exp.time_
 21 omega   40.00   84.10   0.9000   28.0000
omega____ theta____ kappa____ phi______ frames
    -      108.0000  -37.0000  150.0000 49

#__ type_ start__ end____ width___ exp.time_
 22 omega   35.00   90.80   0.9000   28.0000
omega____ theta____ kappa____ phi______ frames
    -      108.0000  -25.0000  -60.0000 62

#__ type_ start__ end____ width___ exp.time_
 23 omega   41.00   66.20   0.9000   28.0000
omega____ theta____ kappa____ phi______ frames
    -      108.0000 -111.0000   30.0000 28

#__ type_ start__ end____ width___ exp.time_
 24 omega   78.00  113.10   0.9000   28.0000
omega____ theta____ kappa____ phi______ frames
    -      108.0000 -111.0000   30.0000 39

#__ type_ start__ end____ width___ exp.time_
 25 omega   86.00  129.20   0.9000   28.0000
omega____ theta____ kappa____ phi______ frames
    -      108.0000  -77.0000    0.0000 48

#__ type_ start__ end____ width___ exp.time_
 26 omega   50.00   90.50   0.9000   28.0000
omega____ theta____ kappa____ phi______ frames
    -      108.0000  -50.0000   90.0000 45

#__ type_ start__ end____ width___ exp.time_
 27 omega   55.00   82.00   0.9000   28.0000
omega____ theta____ kappa____ phi______ frames
    -      108.0000  -37.0000 -180.0000 30

#__ type_ start__ end____ width___ exp.time_
 28 omega   62.00  108.80   0.9000   28.0000
omega____ theta____ kappa____ phi______ frames
    -      108.0000  -91.0000 -150.0000 52

#__ type_ start__ end____ width___ exp.time_
 29 omega   51.00   82.50   0.9000   28.0000
omega____ theta____ kappa____ phi______ frames
    -      108.0000  -77.0000    0.0000 35

#__ type_ start__ end____ width___ exp.time_
 30 omega   36.00   65.70   0.9000   28.0000
omega____ theta____ kappa____ phi______ frames
    -      108.0000  -37.0000 -120.0000 33

#__ type_ start__ end____ width___ exp.time_
 31 omega  111.00  138.00   0.9000   28.0000
omega____ theta____ kappa____ phi______ frames
    -      108.0000  -77.0000  -60.0000 30

#__ type_ start__ end____ width___ exp.time_
 32 omega   45.00  178.20   0.9000   28.0000
omega____ theta____ kappa____ phi______ frames
    -      108.0000  -12.0000    0.0000 148

#__ type_ start__ end____ width___ exp.time_
 33 omega   60.00  120.30   0.9000   28.0000
omega____ theta____ kappa____ phi______ frames
    -      108.0000  -77.0000  150.0000 67
;
_diffrn_measurement_device_type 'SuperNova, Dual, Cu at zero, Eos'
_diffrn_measurement_method '\w scans'
_diffrn_orient_matrix_UB_11 0.0990045000
_diffrn_orient_matrix_UB_12 -0.0153215000
_diffrn_orient_matrix_UB_13 -0.0336836000
_diffrn_orient_matrix_UB_21 0.0010416000
_diffrn_orient_matrix_UB_22 -0.0942368000
_diffrn_orient_matrix_UB_23 -0.0112424000
_diffrn_orient_matrix_UB_31 -0.0623780000
_diffrn_orient_matrix_UB_32 0.0520880000
_diffrn_orient_matrix_UB_33 -0.0656725000
_diffrn_radiation_monochromator mirror
_diffrn_radiation_type CuK\a
_diffrn_radiation_wavelength 1.54184
_diffrn_reflns_av_R_equivalents 0.0299
_diffrn_reflns_av_unetI/netI 0.0380
_diffrn_reflns_Laue_measured_fraction_full 0.998
_diffrn_reflns_Laue_measured_fraction_max 0.975
_diffrn_reflns_limit_h_max 15
_diffrn_reflns_limit_h_min -17
_diffrn_reflns_limit_k_max 18
_diffrn_reflns_limit_k_min -18
_diffrn_reflns_limit_l_max 21
_diffrn_reflns_limit_l_min -25
_diffrn_reflns_number 32476
_diffrn_reflns_point_group_measured_fraction_full 0.998
_diffrn_reflns_point_group_measured_fraction_max 0.975
_diffrn_reflns_theta_full 67.684
_diffrn_reflns_theta_max 70.208
_diffrn_reflns_theta_min 3.357
_diffrn_source 'SuperNova (Cu) X-ray Source'
_exptl_absorpt_coefficient_mu 0.529
_exptl_absorpt_correction_T_max 1.00000
_exptl_absorpt_correction_T_min 0.68517
_exptl_absorpt_correction_type multi-scan
_exptl_absorpt_process_details
;
CrysAlisPro, Agilent Technologies,
Version 1.171.35.19 (release 27-10-2011 CrysAlis171 .NET)
(compiled Oct 27 2011,15:02:11)
Empirical absorption correction using spherical harmonics,
 implemented in SCALE3 ABSPACK scaling algorithm.
;
_exptl_crystal_colour colourless
_exptl_crystal_density_diffrn 1.095
_exptl_crystal_description prism
_exptl_crystal_F_000 1512
_refine_diff_density_max 0.678
_refine_diff_density_min -0.349
_refine_diff_density_rms 0.051
_refine_ls_extinction_method none
_refine_ls_goodness_of_fit_ref 1.049
_refine_ls_hydrogen_treatment constr
_refine_ls_matrix_type full
_refine_ls_number_parameters 1022
_refine_ls_number_reflns 15903
_refine_ls_number_restraints 15
_refine_ls_restrained_S_all 1.049
_refine_ls_R_factor_all 0.0707
_refine_ls_R_factor_gt 0.0616
_refine_ls_shift/su_max 0.000
_refine_ls_shift/su_mean 0.000
_refine_ls_structure_factor_coef Fsqd
_refine_ls_weighting_details 'w=1/[\s^2^(Fo^2^)+(0.0883P)^2^+2.5687P] where P=(Fo^2^+2Fc^2^)/3'
_refine_ls_weighting_scheme calc
_refine_ls_wR_factor_gt 0.1716
_refine_ls_wR_factor_ref 0.1766
_reflns_Friedel_coverage 0.000
_reflns_number_gt 13198
_reflns_number_total 15903
_reflns_threshold_expression 'I > 2\s(I)'
_cod_data_source_file jo6b01099_si_003.cif
_cod_data_source_block ome_indene
_cod_database_code 4036971
_shelxl_version_number 2013-4
_shelx_space_group_comment
;
The symmetry employed for this shelxl refinement is uniquely defined
by the following loop, which should always be used as a source of
symmetry information in preference to the above space-group names.
They are only intended as comments.
;
_reflns_odcompleteness_completeness 99.95
_reflns_odcompleteness_iscentric 1
_reflns_odcompleteness_theta 66.97
_olex2_refinement_description
;
1. Fixed Uiso
 At 1.2 times of:
  All C(H) groups, All C(H,H) groups
 At 1.5 times of:
  All C(H,H,H) groups, All O(H) groups
2. Rigid bond restraints
 C4, C14, C11, C6, C1, C2, C9
 with sigma for 1-2 distances of 0.005 and sigma for 1-3 distances of 0.01
3. Others
 Sof(C4)=Sof(H4A)=Sof(H4B)=Sof(H4C)=Sof(C9)=Sof(H9)=Sof(C14)=Sof(C11)=Sof(H11)=
 Sof(C6)=Sof(H6)=Sof(C1)=Sof(H1)=Sof(C2)=Sof(H2)=1-FVAR(1)
 Sof(C02M)=Sof(H9AA)=Sof(C02O)=Sof(H0BA)=Sof(C02Q)=Sof(C02R)=Sof(H1BA)=
 Sof(C02T)=Sof(H2BA)=Sof(C02V)=Sof(H3BA)=Sof(C02Z)=Sof(H4BA)=Sof(HC)=Sof(HD)=
 FVAR(1)
4.a Ternary CH refined with riding coordinates:
 C00K(H00K), C00O(H00O), C00R(H00R), C010(H010), C011(H011), C013(H013),
 C014(H014), C017(H017), C01E(H01F), C01F(H01G), C01G(H01H), C01H(H01I),
 C01L(H01N), C01O(H01R), C01W(H0AA), C01Y(H2AA)
4.b Secondary CH2 refined with riding coordinates:
 C00J(H00A,H00C), C00T(H00D,H00F), C00X(H00H,H00I), C00Y(H00J,H00L), C01A(H01A,
 H01B), C01B(H01C,H01D), C01I(H01J,H01K), C01K(H01L,H01M), C01U(H01,H),
 C02B(H02J,H02K), C02C(H02L,H02M), C02G(H02U,H02V)
4.c Aromatic/amide H refined with riding coordinates:
 C00B(H00B), C00E(H00E), C00G(H00G), C01C(H01E), C01P(H01S), C01S(H01Z),
 C01X(H1AA), C01Z(H3AA), C021(H021), C022(H022), C023(H023), C025(H025),
 C027(H027), C028(H028), C029(H029), C02E(H02Q), C02H(H02W), C02I(H02X),
 C02J(H02Y), C02K(H02Z), C02L(H02), C02M(H9AA), C02O(H0BA), C02P(H4AA),
 C02R(H1BA), C02T(H2BA), C02U(H6AA), C02V(H3BA), C02W(H7AA), C02X(H8AA), C9(H9),
  C11(H11), C6(H6), C1(H1), C2(H2)
4.d Fitted hexagon refined as free rotating group:
 C9(C14,C11,C6,C1,C2)
4.e Idealised Me refined as rotating group:
 C01N(H01O,H01P,H01Q), C01Q(H01T,H01U,H01V), C01R(H01W,H01X,H01Y), C020(H02A,
 H02B,H02C), C024(H02D,H02E,H02F), C02A(H02G,H02H,H02I), C02D(H02N,H02O,H02P),
 C02F(H02R,H02S,H02T), C02S(H5AA,HA,HB), C02Z(H4BA,HC,HD), C4(H4A,H4B,H4C)
4.f Idealised tetrahedral OH refined as rotating group:
 O001(H001), O005(H005), O007(H007), O008(H008)
;
_olex2_submission_special_instructions 'No special instructions were received'

loop_
_space_group_symop_operation_xyz
'x, y, z'
'-x, -y, -z'

loop_
_atom_site_label
_atom_site_type_symbol
_atom_site_fract_x
_atom_site_fract_y
_atom_site_fract_z
_atom_site_U_iso_or_equiv
_atom_site_adp_type
_atom_site_occupancy
_atom_site_site_symmetry_order
_atom_site_calc_flag
_atom_site_refinement_flags_posn
_atom_site_refinement_flags_adp
_atom_site_refinement_flags_occupancy
_atom_site_disorder_assembly
_atom_site_disorder_group
O001 O 0.16901(11) 0.85445(9) 0.37435(7) 0.0299(3) Uani 1 1 d . . . . .
H001 H 0.2237 0.8150 0.3921 0.045 Uiso 1 1 calc GR . . . .
O002 O 0.35001(10) 0.69635(9) 0.41834(7) 0.0272(3) Uani 1 1 d . . . . .
O003 O 0.54724(11) 0.21235(9) 0.37303(7) 0.0301(3) Uani 1 1 d . . . . .
O004 O -0.02670(11) 0.87788(9) 0.18516(7) 0.0311(3) Uani 1 1 d . . . . .
O005 O 0.54606(10) 0.37864(9) 0.40815(7) 0.0290(3) Uani 1 1 d . . . . .
H005 H 0.5388 0.3321 0.4007 0.044 Uiso 1 1 calc GR . . . .
O006 O 0.24415(12) 0.42167(10) 0.10895(7) 0.0345(3) Uani 1 1 d . . . . .
O007 O 0.06213(13) 0.74499(10) 0.11064(7) 0.0377(4) Uani 1 1 d . . . . .
H007 H 0.0259 0.7791 0.1328 0.056 Uiso 1 1 calc GR . . . .
O008 O 0.36132(12) 0.22715(10) 0.18217(7) 0.0357(3) Uani 1 1 d . . . . .
H008 H 0.3261 0.2723 0.1537 0.054 Uiso 1 1 calc GR . . . .
C009 C 0.36833(15) 0.30488(12) 0.35929(9) 0.0243(4) Uani 1 1 d . . . . .
C00A C 0.02178(14) 0.73757(13) 0.26763(9) 0.0239(4) Uani 1 1 d . . . . .
C00B C 0.27931(15) 0.34208(12) 0.31817(9) 0.0240(4) Uani 1 1 d . . . . .
H00B H 0.2215 0.3853 0.3306 0.029 Uiso 1 1 calc R . . . .
C00C C 0.36612(15) 0.42299(13) 0.42499(8) 0.0239(4) Uani 1 1 d . . . . .
C00D C 0.12166(14) 0.72330(12) 0.36627(9) 0.0239(4) Uani 1 1 d . . . . .
C00E C 0.27596(14) 0.49634(12) 0.43117(8) 0.0231(4) Uani 1 1 d . . . . .
H00E H 0.2172 0.4839 0.4364 0.028 Uiso 1 1 calc R . . . .
C00F C 0.27014(14) 0.58728(12) 0.42981(8) 0.0232(4) Uani 1 1 d . . . . .
C00G C 0.07380(14) 0.68673(12) 0.32775(9) 0.0232(4) Uani 1 1 d . . . . .
H00G H 0.0768 0.6256 0.3430 0.028 Uiso 1 1 calc R . . . .
C00H C 0.45401(15) 0.24484(13) 0.33709(9) 0.0266(4) Uani 1 1 d . . . . .
C00I C 0.45263(14) 0.44450(13) 0.41576(9) 0.0247(4) Uani 1 1 d . . . . .
C00J C 0.28727(14) 0.30055(13) 0.46498(9) 0.0248(4) Uani 1 1 d . . . . .
H00A H 0.2904 0.3128 0.5078 0.030 Uiso 1 1 calc R . . . .
H00C H 0.2213 0.3426 0.4431 0.030 Uiso 1 1 calc R . . . .
C00K C -0.03424(15) 0.69776(12) 0.22755(9) 0.0246(4) Uani 1 1 d . . . . .
H00K H -0.0760 0.7504 0.1925 0.030 Uiso 1 1 calc R . . . .
C00L C 0.45127(15) 0.53439(13) 0.41420(9) 0.0253(4) Uani 1 1 d . . . . .
C00M C 0.12219(14) 0.81276(13) 0.34099(9) 0.0252(4) Uani 1 1 d . . . . .
C00N C 0.07334(15) 0.86575(13) 0.28049(10) 0.0276(4) Uani 1 1 d . . . . .
C00O C 0.17044(14) 0.66745(12) 0.43391(9) 0.0237(4) Uani 1 1 d . . . . .
H00O H 0.1872 0.7105 0.4550 0.028 Uiso 1 1 calc R . . . .
C00P C 0.36131(16) 0.25549(13) 0.23955(9) 0.0281(4) Uani 1 1 d . . . . .
C00Q C 0.04024(15) 0.62445(13) 0.19548(9) 0.0263(4) Uani 1 1 d . . . . .
C00R C 0.37010(14) 0.32391(12) 0.42689(9) 0.0241(4) Uani 1 1 d . . . . .
H00R H 0.4356 0.2797 0.4497 0.029 Uiso 1 1 calc R . . . .
C00S C 0.45265(16) 0.21819(13) 0.27845(10) 0.0290(4) Uani 1 1 d . . . . .
C00T C -0.10733(15) 0.66306(13) 0.26812(9) 0.0253(4) Uani 1 1 d . . . . .
H00D H -0.0692 0.6165 0.3064 0.030 Uiso 1 1 calc R . . . .
H00F H -0.1358 0.6320 0.2431 0.030 Uiso 1 1 calc R . . . .
C00U C 0.27311(15) 0.31749(13) 0.25943(9) 0.0257(4) Uani 1 1 d . . . . .
C00V C 0.35962(15) 0.60424(13) 0.42159(9) 0.0245(4) Uani 1 1 d . . . . .
C00W C 0.13611(15) 0.46020(13) 0.19190(9) 0.0266(4) Uani 1 1 d . . . . .
C00X C 0.09480(14) 0.63598(13) 0.47511(9) 0.0253(4) Uani 1 1 d . . . . .
H00H H 0.0343 0.6914 0.4754 0.030 Uiso 1 1 calc R . . . .
H00I H 0.0749 0.5952 0.4542 0.030 Uiso 1 1 calc R . . . .
C00Y C 0.54760(15) 0.55326(13) 0.40503(10) 0.0288(4) Uani 1 1 d . . . . .
H00J H 0.5804 0.5274 0.3694 0.035 Uiso 1 1 calc R . . . .
H00L H 0.5937 0.5211 0.4438 0.035 Uiso 1 1 calc R . . . .
C00Z C 0.02263(15) 0.82736(13) 0.24583(9) 0.0265(4) Uani 1 1 d . . . . .
C010 C 0.44230(15) 0.71489(13) 0.42752(10) 0.0282(4) Uani 1 1 d . . . . .
H010 H 0.4633 0.7053 0.4734 0.034 Uiso 1 1 calc R . . . .
C011 C 0.16966(15) 0.35491(13) 0.22004(9) 0.0266(4) Uani 1 1 d . . . . .
H011 H 0.1795 0.3241 0.1835 0.032 Uiso 1 1 calc R . . . .
C012 C 0.41744(16) 0.81480(14) 0.39044(10) 0.0311(4) Uani 1 1 d . . . . .
C013 C 0.13424(16) 0.58391(13) 0.54532(9) 0.0299(4) Uani 1 1 d . . . . .
H013 H 0.1898 0.5239 0.5448 0.036 Uiso 1 1 calc R . . . .
C014 C 0.12197(17) 0.22046(14) 0.28277(11) 0.0327(4) Uani 1 1 d . . . . .
H014 H 0.1881 0.1944 0.3080 0.039 Uiso 1 1 calc R . . . .
C015 C 0.08420(16) 0.65210(14) 0.14030(9) 0.0303(4) Uani 1 1 d . . . . .
C016 C 0.77035(17) 0.02198(15) 0.36101(10) 0.0351(5) Uani 1 1 d . . . . .
C017 C -0.19441(16) 0.74149(14) 0.28932(10) 0.0308(4) Uani 1 1 d . . . . .
H017 H -0.1661 0.7825 0.3044 0.037 Uiso 1 1 calc R . . . .
C018 C 0.71654(16) 0.08960(14) 0.39422(10) 0.0327(4) Uani 1 1 d . . . . .
C019 C 0.44764(16) 0.81401(15) 0.32817(11) 0.0340(5) Uani 1 1 d . . . . .
C01A C 0.49823(17) 0.71360(15) 0.32034(10) 0.0328(4) Uani 1 1 d . . . . .
H01A H 0.5575 0.7056 0.2960 0.039 Uiso 1 1 calc R . . . .
H01B H 0.4515 0.6947 0.2990 0.039 Uiso 1 1 calc R . . . .
C01B C 0.09139(15) 0.32743(13) 0.26006(9) 0.0278(4) Uani 1 1 d . . . . .
H01C H 0.0822 0.3549 0.2977 0.033 Uiso 1 1 calc R . . . .
H01D H 0.0267 0.3540 0.2342 0.033 Uiso 1 1 calc R . . . .
C01C C 0.06840(15) 0.52784(13) 0.22038(9) 0.0249(4) Uani 1 1 d . . . . .
H01E H 0.0406 0.5079 0.2576 0.030 Uiso 1 1 calc R . . . .
C01D C 0.17710(16) 0.49149(14) 0.13565(10) 0.0303(4) Uani 1 1 d . . . . .
C01E C -0.00211(17) 1.02148(13) 0.19660(10) 0.0317(4) Uani 1 1 d . . . . .
H01F H -0.0413 1.0818 0.2077 0.038 Uiso 1 1 calc R . . . .
C01F C 0.29606(16) 0.19829(13) 0.47247(10) 0.0298(4) Uani 1 1 d . . . . .
H01G H 0.2988 0.1850 0.4292 0.036 Uiso 1 1 calc R . . . .
C01G C 0.60424(16) 0.11169(13) 0.38419(10) 0.0308(4) Uani 1 1 d . . . . .
H01H H 0.5827 0.0800 0.4231 0.037 Uiso 1 1 calc R . . . .
C01H C 0.52801(15) 0.65799(14) 0.39117(10) 0.0285(4) Uani 1 1 d . . . . .
H01I H 0.5905 0.6636 0.4053 0.034 Uiso 1 1 calc R . . . .
C01I C 0.55041(17) 0.14630(15) 0.26464(10) 0.0344(5) Uani 1 1 d . . . . .
H01J H 0.5987 0.1757 0.2519 0.041 Uiso 1 1 calc R . . . .
H01K H 0.5382 0.1197 0.2296 0.041 Uiso 1 1 calc R . . . .
C01J C -0.11548(17) 1.02415(14) 0.11204(10) 0.0328(5) Uani 1 1 d . . . . .
C01K C 0.07678(18) 0.96130(14) 0.25372(11) 0.0349(5) Uani 1 1 d . . . . .
H01L H 0.1440 0.9528 0.2398 0.042 Uiso 1 1 calc R . . . .
H01M H 0.0661 0.9953 0.2881 0.042 Uiso 1 1 calc R . . . .
C01L C -0.07785(17) 0.97839(14) 0.18173(10) 0.0313(4) Uani 1 1 d . . . . .
H01N H -0.1336 0.9911 0.2100 0.038 Uiso 1 1 calc R . . . .
C01M C 0.15305(17) 0.58688(15) 0.10976(10) 0.0334(5) Uani 1 1 d . . . . .
C01N C 0.20313(17) 0.18521(15) 0.50158(12) 0.0375(5) Uani 1 1 d . . . . .
H01O H 0.1979 0.1994 0.5437 0.056 Uiso 1 1 calc GR . . . .
H01P H 0.2098 0.1211 0.5055 0.056 Uiso 1 1 calc GR . . . .
H01Q H 0.1432 0.2269 0.4739 0.056 Uiso 1 1 calc GR . . . .
C01O C 0.59311(17) 0.06800(14) 0.32701(10) 0.0330(4) Uani 1 1 d . . . . .
H01R H 0.5465 0.0352 0.3371 0.040 Uiso 1 1 calc R . . . .
C01P C 0.36864(17) 0.89870(15) 0.40975(12) 0.0364(5) Uani 1 1 d . . . . .
H01S H 0.3483 0.8985 0.4515 0.044 Uiso 1 1 calc R . . . .
C01Q C -0.24210(18) 0.69932(17) 0.34569(12) 0.0403(5) Uani 1 1 d . . . . .
H01T H -0.2640 0.6537 0.3334 0.060 Uiso 1 1 calc GR . . . .
H01U H -0.2995 0.7486 0.3566 0.060 Uiso 1 1 calc GR . . . .
H01V H -0.1929 0.6691 0.3825 0.060 Uiso 1 1 calc GR . . . .
C01R C 0.39276(18) 0.12812(15) 0.51327(12) 0.0401(5) Uani 1 1 d . . . . .
H01W H 0.4508 0.1352 0.4934 0.060 Uiso 1 1 calc GR . . . .
H01X H 0.3964 0.0650 0.5162 0.060 Uiso 1 1 calc GR . . . .
H01Y H 0.3920 0.1400 0.5559 0.060 Uiso 1 1 calc GR . . . .
C01S C 0.87600(18) -0.01533(17) 0.36828(12) 0.0440(6) Uani 1 1 d . . . . .
H01Z H 0.9129 -0.0625 0.3474 0.053 Uiso 1 1 calc R . . . .
C01T C -0.0483(2) 1.06263(15) 0.08275(10) 0.0381(5) Uani 1 1 d . . . . .
C01U C 0.70044(18) -0.00481(16) 0.32315(11) 0.0392(5) Uani 1 1 d . . . . .
H01 H 0.7053 -0.0684 0.3422 0.047 Uiso 1 1 calc R . . . .
H H 0.7170 -0.0013 0.2785 0.047 Uiso 1 1 calc R . . . .
C01V C 0.4483(2) 0.41323(18) 0.06634(11) 0.0439(6) Uani 1 1 d . . . . .
C01W C 0.27412(18) 0.44777(16) 0.04361(10) 0.0377(5) Uani 1 1 d . . . . .
H0AA H 0.2283 0.4473 0.0093 0.045 Uiso 1 1 calc R . . . .
C01X C 0.76573(18) 0.12523(15) 0.43239(12) 0.0393(5) Uani 1 1 d . . . . .
H1AA H 0.7286 0.1721 0.4534 0.047 Uiso 1 1 calc R . . . .
C01Y C 0.28950(19) 0.54087(16) 0.03405(11) 0.0407(5) Uani 1 1 d . . . . .
H2AA H 0.2994 0.5600 -0.0118 0.049 Uiso 1 1 calc R . . . .
C01Z C 0.35093(19) 0.98346(16) 0.36483(14) 0.0452(6) Uani 1 1 d . . . . .
H3AA H 0.3188 1.0406 0.3767 0.054 Uiso 1 1 calc R . . . .
C020 C 0.05004(18) 0.56198(15) 0.58101(10) 0.0373(5) Uani 1 1 d . . . . .
H02A H -0.0065 0.6198 0.5805 0.056 Uiso 1 1 calc GR . . . .
H02B H 0.0750 0.5293 0.6250 0.056 Uiso 1 1 calc GR . . . .
H02C H 0.0286 0.5230 0.5600 0.056 Uiso 1 1 calc GR . . . .
C021 C -0.2183(2) 1.07430(17) 0.01222(11) 0.0453(6) Uani 1 1 d . . . . .
H021 H -0.2744 1.0775 -0.0120 0.054 Uiso 1 1 calc R . . . .
C022 C -0.19994(19) 1.02857(17) 0.07747(11) 0.0428(5) Uani 1 1 d . . . . .
H022 H -0.2436 1.0015 0.0974 0.051 Uiso 1 1 calc R . . . .
C023 C -0.1534(2) 1.11495(15) -0.01662(11) 0.0446(6) Uani 1 1 d . . . . .
H023 H -0.1674 1.1469 -0.0599 0.054 Uiso 1 1 calc R . . . .
C024 C 0.17549(19) 0.63948(17) 0.58099(10) 0.0393(5) Uani 1 1 d . . . . .
H02D H 0.2355 0.6436 0.5623 0.059 Uiso 1 1 calc GR . . . .
H02E H 0.1919 0.6079 0.6259 0.059 Uiso 1 1 calc GR . . . .
H02F H 0.1250 0.7019 0.5771 0.059 Uiso 1 1 calc GR . . . .
C025 C 0.87106(19) 0.08954(18) 0.43840(13) 0.0456(6) Uani 1 1 d . . . . .
H025 H 0.9052 0.1129 0.4633 0.055 Uiso 1 1 calc R . . . .
C026 C 0.38093(19) 0.37749(17) 0.04524(11) 0.0409(5) Uani 1 1 d . . . . .
C027 C 0.92579(18) 0.01879(18) 0.40721(13) 0.0482(6) Uani 1 1 d . . . . .
H027 H 0.9964 -0.0060 0.4124 0.058 Uiso 1 1 calc R . . . .
C028 C 0.3808(2) 0.98282(16) 0.30305(14) 0.0484(6) Uani 1 1 d . . . . .
H028 H 0.3682 1.0398 0.2736 0.058 Uiso 1 1 calc R . . . .
C029 C 0.42949(19) 0.89868(17) 0.28391(12) 0.0435(6) Uani 1 1 d . . . . .
H029 H 0.4496 0.8990 0.2421 0.052 Uiso 1 1 calc R . . . .
C02A C -0.27484(18) 0.80189(17) 0.23324(13) 0.0456(6) Uani 1 1 d . . . . .
H02G H -0.2441 0.8298 0.1989 0.068 Uiso 1 1 calc GR . . . .
H02H H -0.3275 0.8508 0.2481 0.068 Uiso 1 1 calc GR . . . .
H02I H -0.3034 0.7630 0.2175 0.068 Uiso 1 1 calc GR . . . .
C02B C 0.1995(2) 0.62031(16) 0.05031(11) 0.0431(6) Uani 1 1 d . . . . .
H02J H 0.2214 0.6693 0.0575 0.052 Uiso 1 1 calc R . . . .
H02K H 0.1484 0.6475 0.0138 0.052 Uiso 1 1 calc R . . . .
C02C C 0.0396(2) 1.04409(18) 0.13064(11) 0.0435(6) Uani 1 1 d . . . . .
H02L H 0.0567 1.0993 0.1263 0.052 Uiso 1 1 calc R . . . .
H02M H 0.0992 0.9911 0.1249 0.052 Uiso 1 1 calc R . . . .
C02D C 0.0451(2) 0.19865(17) 0.32702(13) 0.0464(6) Uani 1 1 d . . . . .
H02N H 0.0410 0.2272 0.3633 0.070 Uiso 1 1 calc GR . . . .
H02O H 0.0665 0.1315 0.3422 0.070 Uiso 1 1 calc GR . . . .
H02P H -0.0203 0.2235 0.3033 0.070 Uiso 1 1 calc GR . . . .
C02E C -0.0673(2) 1.10891(17) 0.01812(11) 0.0474(6) Uani 1 1 d . . . . .
H02Q H -0.0234 1.1356 -0.0018 0.057 Uiso 1 1 calc R . . . .
C02F C 0.1326(2) 0.17291(17) 0.22597(13) 0.0463(6) Uani 1 1 d . . . . .
H02R H 0.0691 0.1987 0.1998 0.069 Uiso 1 1 calc GR . . . .
H02S H 0.1513 0.1063 0.2421 0.069 Uiso 1 1 calc GR . . . .
H02T H 0.1843 0.1838 0.2002 0.069 Uiso 1 1 calc GR . . . .
C02G C 0.3906(2) 0.51315(18) 0.07319(12) 0.0450(6) Uani 1 1 d . . . . .
H02U H 0.4256 0.5541 0.0553 0.054 Uiso 1 1 calc R . . . .
H02V H 0.3808 0.5154 0.1182 0.054 Uiso 1 1 calc R . . . .
C02H C 0.5512(2) 0.3583(2) 0.07763(14) 0.0552(7) Uani 1 1 d . . . . .
H02W H 0.5962 0.3812 0.0928 0.066 Uiso 1 1 calc R . . . .
C02I C 0.5857(2) 0.2681(2) 0.06573(15) 0.0606(8) Uani 1 1 d . . . . .
H02X H 0.6545 0.2303 0.0732 0.073 Uiso 1 1 calc R . . . .
C02J C 0.4156(2) 0.28773(19) 0.03299(13) 0.0499(6) Uani 1 1 d . . . . .
H02Y H 0.3705 0.2644 0.0185 0.060 Uiso 1 1 calc R . . . .
C02K C 0.5191(2) 0.2336(2) 0.04292(15) 0.0598(8) Uani 1 1 d . . . . .
H02Z H 0.5440 0.1738 0.0342 0.072 Uiso 1 1 calc R . . . .
C02L C 0.4628(3) 0.6090(3) 0.18639(16) 0.0639(8) Uani 1 1 d . . . . .
H02 H 0.5143 0.5495 0.1914 0.077 Uiso 1 1 calc R . . . .
C02M C 0.8087(3) 0.3684(3) 0.14818(19) 0.0518(9) Uani 0.836(7) 1 d . . P A 1
H9AA H 0.8374 0.3913 0.1124 0.062 Uiso 0.836(7) 1 calc R . P A 1
C02N C 0.3696(3) 0.6206(3) 0.21543(14) 0.0673(9) Uani 1 1 d . . . . .
C02O C 0.8115(3) 0.2790(3) 0.1585(3) 0.0536(10) Uani 0.836(7) 1 d . . P A 1
H0BA H 0.8415 0.2417 0.1295 0.064 Uiso 0.836(7) 1 calc R . P A 1
C02P C 0.2988(3) 0.7082(3) 0.2083(2) 0.0842(13) Uani 1 1 d . . . . .
H4AA H 0.2374 0.7176 0.2266 0.101 Uiso 1 1 calc R . . . .
C02Q C 0.7642(4) 0.4257(3) 0.1899(3) 0.0670(14) Uani 0.836(7) 1 d . . P A 1
C02R C 0.7703(3) 0.2431(3) 0.2112(3) 0.0758(14) Uani 0.836(7) 1 d . . P A 1
H1BA H 0.7728 0.1817 0.2181 0.091 Uiso 0.836(7) 1 calc R . P A 1
C02S C 0.3490(4) 0.5421(4) 0.25214(16) 0.1005(16) Uani 1 1 d . . . . .
H5AA H 0.3003 0.5308 0.2274 0.151 Uiso 1 1 calc GR . . . .
HA H 0.3224 0.5563 0.2920 0.151 Uiso 1 1 calc GR . . . .
HB H 0.4108 0.4869 0.2615 0.151 Uiso 1 1 calc GR . . . .
C02T C 0.7227(4) 0.3879(5) 0.2424(2) 0.0809(19) Uani 0.836(7) 1 d . . P A 1
H2BA H 0.6915 0.4251 0.2712 0.097 Uiso 0.836(7) 1 calc R . P A 1
C02U C 0.4745(4) 0.6877(4) 0.1510(2) 0.0908(13) Uani 1 1 d . . . . .
H6AA H 0.5335 0.6800 0.1300 0.109 Uiso 1 1 calc R . . . .
C02V C 0.7263(4) 0.2974(4) 0.2532(2) 0.0861(18) Uani 0.836(7) 1 d . . P A 1
H3BA H 0.6986 0.2735 0.2891 0.103 Uiso 0.836(7) 1 calc R . P A 1
C02W C 0.3179(5) 0.7853(4) 0.1733(3) 0.1061(17) Uani 1 1 d . . . . .
H7AA H 0.2691 0.8459 0.1692 0.127 Uiso 1 1 calc R . . . .
C02X C 0.4060(6) 0.7738(4) 0.1451(2) 0.117(2) Uani 1 1 d . . . . .
H8AA H 0.4179 0.8257 0.1221 0.141 Uiso 1 1 calc R . . . .
C02Z C 0.7636(5) 0.5245(4) 0.1772(5) 0.157(4) Uani 0.836(7) 1 d . . P A 1
H4BA H 0.8315 0.5219 0.1717 0.235 Uiso 0.836(7) 1 calc GR . P A 1
HC H 0.7385 0.5521 0.2132 0.235 Uiso 0.836(7) 1 calc GR . P A 1
HD H 0.7205 0.5623 0.1386 0.235 Uiso 0.836(7) 1 calc GR . P A 1
C4 C 0.679(3) 0.3292(18) 0.2822(12) 0.084(8) Uani 0.164(7) 1 d . U P A 2
H4A H 0.6554 0.3803 0.3040 0.126 Uiso 0.164(7) 1 calc GR . P A 2
H4B H 0.7163 0.2715 0.3131 0.126 Uiso 0.164(7) 1 calc GR . P A 2
H4C H 0.6220 0.3238 0.2619 0.126 Uiso 0.164(7) 1 calc GR . P A 2
C9 C 0.7579(12) 0.4339(10) 0.2199(7) 0.057(6) Uani 0.164(7) 1 d . U P A 2
H9 H 0.7304 0.4762 0.2462 0.068 Uiso 0.164(7) 1 calc R . P A 2
C14 C 0.7461(13) 0.3480(11) 0.2324(8) 0.078(8) Uani 0.164(7) 1 d G U P A 2
C11 C 0.7872(14) 0.2848(9) 0.1931(9) 0.069(6) Uani 0.164(7) 1 d G U P A 2
H11 H 0.7793 0.2273 0.2014 0.082 Uiso 0.164(7) 1 calc R . P A 2
C6 C 0.8401(14) 0.3075(9) 0.1413(7) 0.069(7) Uani 0.164(7) 1 d G U P A 2
H6 H 0.8676 0.2652 0.1150 0.082 Uiso 0.164(7) 1 calc R . P A 2
C1 C 0.8520(14) 0.3934(10) 0.1288(5) 0.065(6) Uani 0.164(7) 1 d G U P A 2
H1 H 0.8874 0.4085 0.0942 0.078 Uiso 0.164(7) 1 calc R . P A 2
C2 C 0.8109(13) 0.4566(9) 0.1681(6) 0.060(5) Uani 0.164(7) 1 d G U P A 2
H2 H 0.8188 0.5140 0.1598 0.072 Uiso 0.164(7) 1 calc R . P A 2

loop_
_atom_site_aniso_label
_atom_site_aniso_U_11
_atom_site_aniso_U_22
_atom_site_aniso_U_33
_atom_site_aniso_U_23
_atom_site_aniso_U_13
_atom_site_aniso_U_12
O001 0.0326(7) 0.0202(6) 0.0337(7) -0.0009(5) -0.0055(6) -0.0095(5)
O002 0.0262(7) 0.0197(6) 0.0336(7) -0.0022(5) -0.0006(5) -0.0084(5)
O003 0.0274(7) 0.0213(6) 0.0363(7) -0.0044(5) 0.0001(6) -0.0045(5)
O004 0.0409(8) 0.0214(6) 0.0256(7) 0.0053(5) -0.0053(6) -0.0116(6)
O005 0.0250(7) 0.0207(6) 0.0373(7) -0.0038(5) 0.0017(6) -0.0057(5)
O006 0.0407(8) 0.0296(7) 0.0271(7) -0.0046(6) 0.0094(6) -0.0076(6)
O007 0.0504(9) 0.0233(7) 0.0287(7) 0.0035(6) 0.0116(6) -0.0073(6)
O008 0.0411(8) 0.0332(7) 0.0260(7) -0.0095(6) 0.0049(6) -0.0051(6)
C009 0.0289(10) 0.0167(8) 0.0255(9) -0.0013(7) 0.0031(7) -0.0084(7)
C00A 0.0257(9) 0.0212(8) 0.0219(8) -0.0021(7) 0.0029(7) -0.0072(7)
C00B 0.0263(9) 0.0171(8) 0.0258(9) -0.0025(7) 0.0047(7) -0.0066(7)
C00C 0.0279(9) 0.0207(8) 0.0190(8) 0.0003(6) -0.0002(7) -0.0074(7)
C00D 0.0237(9) 0.0178(8) 0.0258(9) -0.0024(7) 0.0037(7) -0.0044(7)
C00E 0.0255(9) 0.0209(8) 0.0202(8) 0.0000(6) 0.0004(7) -0.0083(7)
C00F 0.0262(9) 0.0194(8) 0.0195(8) -0.0003(6) 0.0002(7) -0.0057(7)
C00G 0.0259(9) 0.0171(8) 0.0235(9) -0.0004(7) 0.0040(7) -0.0070(7)
C00H 0.0276(10) 0.0196(8) 0.0285(9) -0.0002(7) 0.0026(7) -0.0071(7)
C00I 0.0258(9) 0.0203(8) 0.0218(9) -0.0002(7) 0.0001(7) -0.0044(7)
C00J 0.0275(9) 0.0206(8) 0.0223(8) -0.0009(7) 0.0010(7) -0.0070(7)
C00K 0.0287(9) 0.0188(8) 0.0208(8) 0.0016(7) -0.0025(7) -0.0062(7)
C00L 0.0263(9) 0.0233(9) 0.0222(8) 0.0010(7) -0.0010(7) -0.0082(7)
C00M 0.0254(9) 0.0201(8) 0.0271(9) -0.0038(7) 0.0011(7) -0.0063(7)
C00N 0.0305(10) 0.0201(9) 0.0288(10) -0.0009(7) 0.0039(8) -0.0084(7)
C00O 0.0265(9) 0.0181(8) 0.0239(9) -0.0033(7) 0.0013(7) -0.0065(7)
C00P 0.0356(11) 0.0239(9) 0.0236(9) -0.0048(7) 0.0070(8) -0.0104(8)
C00Q 0.0296(10) 0.0239(9) 0.0207(8) -0.0010(7) -0.0013(7) -0.0070(7)
C00R 0.0247(9) 0.0180(8) 0.0242(9) -0.0004(7) -0.0006(7) -0.0046(7)
C00S 0.0328(10) 0.0218(9) 0.0292(10) -0.0036(7) 0.0080(8) -0.0082(8)
C00T 0.0286(10) 0.0212(8) 0.0244(9) -0.0034(7) -0.0004(7) -0.0086(7)
C00U 0.0323(10) 0.0193(8) 0.0233(9) -0.0008(7) 0.0036(7) -0.0098(7)
C00V 0.0297(10) 0.0192(8) 0.0217(8) 0.0007(7) -0.0008(7) -0.0089(7)
C00W 0.0300(10) 0.0249(9) 0.0208(8) -0.0018(7) -0.0006(7) -0.0077(8)
C00X 0.0270(9) 0.0203(8) 0.0254(9) -0.0028(7) 0.0029(7) -0.0069(7)
C00Y 0.0261(10) 0.0239(9) 0.0321(10) -0.0011(7) 0.0005(8) -0.0076(7)
C00Z 0.0290(10) 0.0232(9) 0.0214(9) 0.0019(7) 0.0007(7) -0.0071(7)
C010 0.0293(10) 0.0240(9) 0.0295(10) -0.0005(7) -0.0049(8) -0.0111(8)
C011 0.0324(10) 0.0225(9) 0.0226(9) -0.0051(7) 0.0014(7) -0.0079(8)
C012 0.0285(10) 0.0247(9) 0.0370(11) 0.0014(8) -0.0063(8) -0.0113(8)
C013 0.0338(10) 0.0231(9) 0.0259(9) -0.0016(7) 0.0039(8) -0.0055(8)
C014 0.0354(11) 0.0254(10) 0.0368(11) -0.0050(8) 0.0040(9) -0.0122(8)
C015 0.0364(11) 0.0237(9) 0.0233(9) 0.0022(7) 0.0006(8) -0.0071(8)
C016 0.0340(11) 0.0293(10) 0.0288(10) 0.0030(8) 0.0053(8) -0.0027(8)
C017 0.0294(10) 0.0262(9) 0.0384(11) -0.0095(8) 0.0051(8) -0.0112(8)
C018 0.0315(11) 0.0246(9) 0.0321(10) 0.0029(8) 0.0039(8) -0.0046(8)
C019 0.0311(10) 0.0300(10) 0.0363(11) 0.0044(8) -0.0053(8) -0.0128(8)
C01A 0.0334(11) 0.0315(10) 0.0303(10) 0.0003(8) 0.0001(8) -0.0126(8)
C01B 0.0302(10) 0.0236(9) 0.0275(9) -0.0049(7) -0.0005(8) -0.0083(8)
C01C 0.0285(9) 0.0241(9) 0.0189(8) -0.0010(7) 0.0007(7) -0.0085(7)
C01D 0.0327(10) 0.0285(10) 0.0248(9) -0.0052(8) 0.0041(8) -0.0066(8)
C01E 0.0470(12) 0.0186(8) 0.0257(10) -0.0009(7) 0.0030(9) -0.0105(8)
C01F 0.0369(11) 0.0211(9) 0.0289(10) -0.0012(7) 0.0033(8) -0.0108(8)
C01G 0.0332(11) 0.0222(9) 0.0314(10) -0.0023(7) 0.0057(8) -0.0065(8)
C01H 0.0268(10) 0.0262(9) 0.0306(10) -0.0005(8) -0.0023(8) -0.0113(8)
C01I 0.0342(11) 0.0304(10) 0.0331(11) -0.0075(8) 0.0079(9) -0.0063(9)
C01J 0.0418(12) 0.0208(9) 0.0259(10) 0.0001(7) 0.0016(8) -0.0038(8)
C01K 0.0420(12) 0.0250(10) 0.0349(11) 0.0038(8) -0.0025(9) -0.0153(9)
C01L 0.0368(11) 0.0229(9) 0.0266(10) 0.0018(7) 0.0013(8) -0.0069(8)
C01M 0.0400(12) 0.0302(10) 0.0233(9) -0.0003(8) 0.0047(8) -0.0091(9)
C01N 0.0373(12) 0.0281(10) 0.0433(12) 0.0030(9) 0.0002(9) -0.0142(9)
C01O 0.0352(11) 0.0244(9) 0.0348(11) -0.0069(8) 0.0068(9) -0.0062(8)
C01P 0.0346(11) 0.0262(10) 0.0478(13) -0.0056(9) -0.0040(9) -0.0124(8)
C01Q 0.0377(12) 0.0385(12) 0.0482(13) -0.0156(10) 0.0154(10) -0.0156(10)
C01R 0.0359(12) 0.0233(10) 0.0517(13) 0.0058(9) 0.0037(10) -0.0083(9)
C01S 0.0361(12) 0.0377(12) 0.0398(12) 0.0024(9) 0.0047(10) 0.0007(10)
C01T 0.0607(15) 0.0257(10) 0.0278(10) -0.0025(8) 0.0036(10) -0.0184(10)
C01U 0.0379(12) 0.0307(10) 0.0383(11) -0.0078(9) 0.0049(9) -0.0011(9)
C01V 0.0465(14) 0.0490(13) 0.0287(11) -0.0008(9) 0.0088(9) -0.0142(11)
C01W 0.0446(13) 0.0400(11) 0.0232(10) -0.0063(8) 0.0060(9) -0.0110(10)
C01X 0.0369(12) 0.0290(10) 0.0423(12) -0.0008(9) -0.0036(9) -0.0056(9)
C01Y 0.0507(14) 0.0373(11) 0.0264(10) -0.0013(8) 0.0125(9) -0.0115(10)
C01Z 0.0411(13) 0.0235(10) 0.0667(16) -0.0023(10) -0.0075(11) -0.0117(9)
C020 0.0452(13) 0.0311(10) 0.0297(10) 0.0006(8) 0.0091(9) -0.0121(9)
C021 0.0503(14) 0.0380(12) 0.0311(11) 0.0000(9) -0.0055(10) -0.0027(10)
C022 0.0431(13) 0.0422(12) 0.0323(11) 0.0020(9) -0.0009(10) -0.0098(10)
C023 0.0720(17) 0.0270(10) 0.0246(10) 0.0020(8) -0.0012(10) -0.0117(11)
C024 0.0461(13) 0.0431(12) 0.0268(10) -0.0057(9) 0.0001(9) -0.0160(10)
C025 0.0367(12) 0.0411(12) 0.0490(14) 0.0028(10) -0.0070(10) -0.0108(10)
C026 0.0477(13) 0.0405(12) 0.0279(10) -0.0048(9) 0.0093(9) -0.0111(10)
C027 0.0280(11) 0.0470(13) 0.0510(14) 0.0071(11) 0.0003(10) -0.0033(10)
C028 0.0444(13) 0.0288(11) 0.0619(16) 0.0118(10) -0.0075(12) -0.0145(10)
C029 0.0410(13) 0.0366(12) 0.0437(13) 0.0107(10) -0.0026(10) -0.0151(10)
C02A 0.0321(12) 0.0350(11) 0.0577(15) -0.0030(10) -0.0004(10) -0.0035(9)
C02B 0.0550(15) 0.0325(11) 0.0317(11) 0.0012(9) 0.0151(10) -0.0099(10)
C02C 0.0678(17) 0.0438(12) 0.0278(11) -0.0021(9) 0.0038(10) -0.0345(12)
C02D 0.0577(15) 0.0359(12) 0.0541(14) -0.0120(10) 0.0172(12) -0.0262(11)
C02E 0.0820(19) 0.0383(12) 0.0275(11) 0.0005(9) 0.0030(11) -0.0334(13)
C02F 0.0607(16) 0.0328(11) 0.0555(15) -0.0194(10) 0.0179(12) -0.0241(11)
C02G 0.0541(15) 0.0476(13) 0.0336(11) -0.0039(10) 0.0100(10) -0.0226(11)
C02H 0.0465(15) 0.0633(17) 0.0459(14) 0.0006(12) 0.0095(11) -0.0171(13)
C02I 0.0446(15) 0.0589(17) 0.0551(16) 0.0010(13) 0.0136(12) -0.0013(13)
C02J 0.0553(16) 0.0463(14) 0.0414(13) -0.0119(11) 0.0152(11) -0.0109(12)
C02K 0.0626(18) 0.0473(15) 0.0551(16) -0.0109(12) 0.0236(14) -0.0055(13)
C02L 0.0608(18) 0.088(2) 0.0577(17) -0.0331(16) 0.0141(14) -0.0355(17)
C02M 0.0462(19) 0.0457(19) 0.057(2) 0.0007(17) -0.0031(15) -0.0171(15)
C02N 0.088(2) 0.089(2) 0.0380(14) -0.0074(14) -0.0070(14) -0.052(2)
C02O 0.042(2) 0.042(2) 0.068(3) -0.0101(18) 0.0000(18) -0.0072(15)
C02P 0.0456(17) 0.115(3) 0.077(2) -0.047(2) -0.0209(16) -0.0002(19)
C02Q 0.063(3) 0.057(2) 0.086(4) -0.029(2) -0.014(3) -0.0218(19)
C02R 0.046(2) 0.042(2) 0.118(4) 0.013(2) 0.011(2) -0.0091(17)
C02S 0.153(4) 0.154(4) 0.0348(15) -0.003(2) -0.002(2) -0.114(4)
C02T 0.071(3) 0.102(4) 0.061(3) -0.039(3) -0.010(2) -0.012(3)
C02U 0.113(3) 0.111(4) 0.063(2) -0.017(2) -0.003(2) -0.061(3)
C02V 0.064(3) 0.098(4) 0.056(3) 0.019(2) 0.006(2) -0.006(3)
C02W 0.118(4) 0.077(3) 0.099(4) -0.009(3) -0.053(3) -0.016(3)
C02X 0.187(6) 0.093(4) 0.074(3) 0.023(2) -0.048(4) -0.078(4)
C02Z 0.107(5) 0.077(4) 0.314(12) -0.090(6) -0.004(6) -0.042(4)
C4 0.13(2) 0.074(15) 0.068(14) -0.016(11) 0.029(13) -0.063(15)
C9 0.082(14) 0.078(12) 0.041(10) -0.027(9) -0.001(8) -0.058(11)
C14 0.078(16) 0.035(10) 0.12(2) -0.022(11) 0.041(14) -0.021(10)
C11 0.079(17) 0.045(11) 0.085(17) -0.011(10) 0.019(11) -0.029(10)
C6 0.098(19) 0.050(11) 0.044(10) 0.007(8) -0.005(9) -0.023(12)
C1 0.100(17) 0.067(11) 0.028(8) 0.005(6) 0.005(8) -0.040(11)
C2 0.079(14) 0.070(11) 0.037(8) -0.003(7) -0.008(7) -0.038(10)

loop_
_atom_type_symbol
_atom_type_description
_atom_type_scat_dispersion_real
_atom_type_scat_dispersion_imag
_atom_type_scat_source
C C 0.0181 0.0091 'International Tables Vol C Tables 4.2.6.8 and 6.1.1.4'
H H 0.0000 0.0000 'International Tables Vol C Tables 4.2.6.8 and 6.1.1.4'
O O 0.0492 0.0322 'International Tables Vol C Tables 4.2.6.8 and 6.1.1.4'

loop_
_geom_angle_atom_site_label_1
_geom_angle_atom_site_label_2
_geom_angle_atom_site_label_3
_geom_angle
C00M O001 H001 109.5
C00V O002 C010 118.64(14)
C00H O003 C01G 114.86(15)
C00Z O004 C01L 112.89(15)
C00I O005 H005 109.5
C01D O006 C01W 119.00(16)
C015 O007 H007 109.5
C00P O008 H008 109.5
C00B C009 C00R 121.86(17)
C00H C009 C00B 116.42(18)
C00H C009 C00R 121.60(17)
C00G C00A C00K 122.23(16)
C00Z C00A C00G 116.34(17)
C00Z C00A C00K 121.43(16)
C009 C00B H00B 118.5
C00U C00B C009 122.96(18)
C00U C00B H00B 118.5
C00E C00C C00I 117.15(17)
C00E C00C C00R 121.65(17)
C00I C00C C00R 121.18(16)
C00G C00D C00O 120.86(16)
C00M C00D C00G 117.78(17)
C00M C00D C00O 121.36(17)
C00C C00E H00E 118.5
C00F C00E C00C 122.90(18)
C00F C00E H00E 118.5
C00E C00F C00O 122.27(17)
C00E C00F C00V 117.39(17)
C00V C00F C00O 120.28(16)
C00A C00G C00D 123.09(16)
C00A C00G H00G 118.5
C00D C00G H00G 118.5
O003 C00H C00S 117.58(17)
C009 C00H O003 119.22(18)
C009 C00H C00S 123.14(19)
O005 C00I C00C 122.83(17)
O005 C00I C00L 114.80(17)
C00L C00I C00C 122.37(17)
H00A C00J H00C 107.6
C00R C00J H00A 108.7
C00R C00J H00C 108.7
C01F C00J H00A 108.7
C01F C00J H00C 108.7
C01F C00J C00R 114.28(16)
C00A C00K H00K 106.8
C00Q C00K C00A 111.04(16)
C00Q C00K H00K 106.8
C00Q C00K C00T 114.30(15)
C00T C00K C00A 110.75(15)
C00T C00K H00K 106.8
C00I C00L C00Y 120.08(17)
C00V C00L C00I 117.89(18)
C00V C00L C00Y 122.04(17)
O001 C00M C00D 122.46(17)
O001 C00M C00N 116.14(16)
C00N C00M C00D 121.39(18)
C00M C00N C01K 120.36(18)
C00Z C00N C00M 118.08(17)
C00Z C00N C01K 121.56(18)
C00D C00O H00O 106.9
C00D C00O C00X 111.13(15)
C00F C00O C00D 110.44(15)
C00F C00O H00O 106.9
C00F C00O C00X 114.20(15)
C00X C00O H00O 106.9
O008 C00P C00S 117.45(17)
O008 C00P C00U 121.98(18)
C00S C00P C00U 120.55(18)
C015 C00Q C00K 120.71(17)
C015 C00Q C01C 117.33(18)
C01C C00Q C00K 121.95(17)
C009 C00R C00J 110.41(16)
C009 C00R H00R 106.7
C00C C00R C009 112.23(14)
C00C C00R C00J 113.70(15)
C00C C00R H00R 106.7
C00J C00R H00R 106.7
C00H C00S C00P 118.40(18)
C00H C00S C01I 115.97(18)
C00P C00S C01I 125.54(19)
C00K C00T H00D 108.8
C00K C00T H00F 108.8
C00K C00T C017 113.96(15)
H00D C00T H00F 107.7
C017 C00T H00D 108.8
C017 C00T H00F 108.8
C00B C00U C00P 118.44(18)
C00B C00U C011 119.48(17)
C00P C00U C011 122.01(17)
O002 C00V C00F 115.64(16)
O002 C00V C00L 122.02(17)
C00L C00V C00F 122.27(17)
C01C C00W C011 122.93(17)
C01C C00W C01D 117.89(17)
C01D C00W C011 119.15(17)
C00O C00X H00H 108.4
C00O C00X H00I 108.4
H00H C00X H00I 107.5
C013 C00X C00O 115.45(16)
C013 C00X H00H 108.4
C013 C00X H00I 108.4
C00L C00Y H00J 109.1
C00L C00Y H00L 109.1
C00L C00Y C01H 112.63(16)
H00J C00Y H00L 107.8
C01H C00Y H00J 109.1
C01H C00Y H00L 109.1
O004 C00Z C00A 116.94(17)
O004 C00Z C00N 119.82(17)
C00A C00Z C00N 123.19(17)
O002 C010 H010 112.5
O002 C010 C012 105.29(15)
O002 C010 C01H 110.91(16)
C012 C010 H010 112.5
C012 C010 C01H 102.50(16)
C01H C010 H010 112.5
C00U C011 H011 107.1
C00W C011 C00U 109.87(16)
C00W C011 H011 107.1
C00W C011 C01B 113.95(16)
C01B C011 C00U 111.30(15)
C01B C011 H011 107.1
C019 C012 C010 109.12(18)
C01P C012 C010 129.3(2)
C01P C012 C019 121.51(19)
C00X C013 H013 108.1
C020 C013 C00X 109.68(17)
C020 C013 H013 108.1
C020 C013 C024 110.47(18)
C024 C013 C00X 112.40(17)
C024 C013 H013 108.1
C01B C014 H014 108.0
C02D C014 H014 108.0
C02D C014 C01B 110.27(18)
C02F C014 H014 108.0
C02F C014 C01B 111.91(18)
C02F C014 C02D 110.4(2)
O007 C015 C00Q 123.06(18)
O007 C015 C01M 114.65(18)
C00Q C015 C01M 122.28(18)
C018 C016 C01S 119.7(2)
C018 C016 C01U 111.49(19)
C01S C016 C01U 128.7(2)
C00T C017 H017 108.1
C01Q C017 C00T 110.18(17)
C01Q C017 H017 108.1
C01Q C017 C02A 110.59(19)
C02A C017 C00T 111.79(18)
C02A C017 H017 108.1
C016 C018 C01G 110.0(2)
C016 C018 C01X 121.5(2)
C01X C018 C01G 128.5(2)
C012 C019 C01A 110.34(18)
C029 C019 C012 119.8(2)
C029 C019 C01A 129.9(2)
C019 C01A H01A 111.4
C019 C01A H01B 111.4
C019 C01A C01H 101.85(17)
H01A C01A H01B 109.3
C01H C01A H01A 111.4
C01H C01A H01B 111.4
C011 C01B H01C 108.9
C011 C01B H01D 108.9
C014 C01B C011 113.31(16)
C014 C01B H01C 108.9
C014 C01B H01D 108.9
H01C C01B H01D 107.7
C00Q C01C H01E 118.6
C00W C01C C00Q 122.73(18)
C00W C01C H01E 118.6
O006 C01D C00W 115.88(17)
O006 C01D C01M 122.57(18)
C01M C01D C00W 121.53(18)
C01K C01E H01F 107.3
C01K C01E C01L 114.40(16)
C01K C01E C02C 116.4(2)
C01L C01E H01F 107.3
C01L C01E C02C 103.58(17)
C02C C01E H01F 107.3
C00J C01F H01G 107.9
C01N C01F C00J 110.77(17)
C01N C01F H01G 107.9
C01N C01F C01R 110.32(17)
C01R C01F C00J 111.77(18)
C01R C01F H01G 107.9
O003 C01G C018 110.35(17)
O003 C01G H01H 109.0
O003 C01G C01O 114.29(16)
C018 C01G H01H 109.0
C018 C01G C01O 105.07(17)
C01O C01G H01H 109.0
C00Y C01H C010 114.00(16)
C00Y C01H C01A 117.10(17)
C00Y C01H H01I 107.3
C010 C01H C01A 103.20(16)
C010 C01H H01I 107.3
C01A C01H H01I 107.3
C00S C01I H01J 110.1
C00S C01I H01K 110.1
C00S C01I C01O 107.87(17)
H01J C01I H01K 108.4
C01O C01I H01J 110.1
C01O C01I H01K 110.1
C01T C01J C01L 109.3(2)
C022 C01J C01L 129.2(2)
C022 C01J C01T 121.5(2)
C00N C01K C01E 114.01(18)
C00N C01K H01L 108.8
C00N C01K H01M 108.8
C01E C01K H01L 108.8
C01E C01K H01M 108.8
H01L C01K H01M 107.6
O004 C01L C01E 111.05(17)
O004 C01L C01J 106.42(16)
O004 C01L H01N 111.6
C01E C01L H01N 111.6
C01J C01L C01E 104.32(17)
C01J C01L H01N 111.6
C015 C01M C02B 120.33(19)
C01D C01M C015 118.23(19)
C01D C01M C02B 121.44(19)
C01F C01N H01O 109.5
C01F C01N H01P 109.5
C01F C01N H01Q 109.5
H01O C01N H01P 109.5
H01O C01N H01Q 109.5
H01P C01N H01Q 109.5
C01G C01O H01R 109.3
C01I C01O C01G 110.02(17)
C01I C01O H01R 109.3
C01I C01O C01U 113.95(18)
C01U C01O C01G 104.97(18)
C01U C01O H01R 109.3
C012 C01P H01S 120.9
C012 C01P C01Z 118.2(2)
C01Z C01P H01S 120.9
C017 C01Q H01T 109.5
C017 C01Q H01U 109.5
C017 C01Q H01V 109.5
H01T C01Q H01U 109.5
H01T C01Q H01V 109.5
H01U C01Q H01V 109.5
C01F C01R H01W 109.5
C01F C01R H01X 109.5
C01F C01R H01Y 109.5
H01W C01R H01X 109.5
H01W C01R H01Y 109.5
H01X C01R H01Y 109.5
C016 C01S H01Z 120.4
C016 C01S C027 119.2(2)
C027 C01S H01Z 120.4
C01J C01T C02C 110.55(19)
C02E C01T C01J 119.8(2)
C02E C01T C02C 129.7(2)
C016 C01U C01O 104.78(18)
C016 C01U H01 110.8
C016 C01U H 110.8
C01O C01U H01 110.8
C01O C01U H 110.8
H01 C01U H 108.9
C026 C01V C02G 109.7(2)
C02H C01V C026 120.4(3)
C02H C01V C02G 129.9(3)
O006 C01W H0AA 113.1
O006 C01W C01Y 110.70(17)
O006 C01W C026 103.90(17)
C01Y C01W H0AA 113.1
C026 C01W H0AA 113.1
C026 C01W C01Y 102.2(2)
C018 C01X H1AA 120.6
C025 C01X C018 118.7(2)
C025 C01X H1AA 120.6
C01W C01Y H2AA 107.7
C02B C01Y C01W 113.5(2)
C02B C01Y H2AA 107.7
C02B C01Y C02G 116.6(2)
C02G C01Y C01W 103.32(19)
C02G C01Y H2AA 107.7
C01P C01Z H3AA 119.8
C028 C01Z C01P 120.4(2)
C028 C01Z H3AA 119.8
C013 C020 H02A 109.5
C013 C020 H02B 109.5
C013 C020 H02C 109.5
H02A C020 H02B 109.5
H02A C020 H02C 109.5
H02B C020 H02C 109.5
C022 C021 H021 119.9
C023 C021 H021 119.9
C023 C021 C022 120.1(2)
C01J C022 C021 118.6(2)
C01J C022 H022 120.7
C021 C022 H022 120.7
C021 C023 H023 119.4
C021 C023 C02E 121.1(2)
C02E C023 H023 119.4
C013 C024 H02D 109.5
C013 C024 H02E 109.5
C013 C024 H02F 109.5
H02D C024 H02E 109.5
H02D C024 H02F 109.5
H02E C024 H02F 109.5
C01X C025 H025 119.9
C01X C025 C027 120.1(3)
C027 C025 H025 119.9
C01V C026 C01W 109.0(2)
C02J C026 C01V 121.0(2)
C02J C026 C01W 129.9(3)
C01S C027 H027 119.6
C025 C027 C01S 120.8(2)
C025 C027 H027 119.6
C01Z C028 H028 119.4
C01Z C028 C029 121.2(2)
C029 C028 H028 119.4
C019 C029 C028 118.9(2)
C019 C029 H029 120.5
C028 C029 H029 120.5
C017 C02A H02G 109.5
C017 C02A H02H 109.5
C017 C02A H02I 109.5
H02G C02A H02H 109.5
H02G C02A H02I 109.5
H02H C02A H02I 109.5
C01M C02B C01Y 112.16(18)
C01M C02B H02J 109.2
C01M C02B H02K 109.2
C01Y C02B H02J 109.2
C01Y C02B H02K 109.2
H02J C02B H02K 107.9
C01E C02C H02L 111.2
C01E C02C H02M 111.2
C01T C02C C01E 102.8(2)
C01T C02C H02L 111.2
C01T C02C H02M 111.2
H02L C02C H02M 109.1
C014 C02D H02N 109.5
C014 C02D H02O 109.5
C014 C02D H02P 109.5
H02N C02D H02O 109.5
H02N C02D H02P 109.5
H02O C02D H02P 109.5
C01T C02E C023 118.9(2)
C01T C02E H02Q 120.6
C023 C02E H02Q 120.6
C014 C02F H02R 109.5
C014 C02F H02S 109.5
C014 C02F H02T 109.5
H02R C02F H02S 109.5
H02R C02F H02T 109.5
H02S C02F H02T 109.5
C01V C02G C01Y 102.7(2)
C01V C02G H02U 111.2
C01V C02G H02V 111.2
C01Y C02G H02U 111.2
C01Y C02G H02V 111.2
H02U C02G H02V 109.1
C01V C02H H02W 120.8
C01V C02H C02I 118.5(3)
C02I C02H H02W 120.8
C02H C02I H02X 119.4
C02K C02I C02H 121.1(3)
C02K C02I H02X 119.4
C026 C02J H02Y 120.8
C026 C02J C02K 118.5(3)
C02K C02J H02Y 120.8
C02I C02K C02J 120.5(3)
C02I C02K H02Z 119.8
C02J C02K H02Z 119.8
C02N C02L H02 120.9
C02U C02L H02 120.9
C02U C02L C02N 118.2(4)
C02O C02M H9AA 119.5
C02O C02M C02Q 121.1(4)
C02Q C02M H9AA 119.5
C02L C02N C02S 122.4(4)
C02P C02N C02L 118.6(4)
C02P C02N C02S 119.0(4)
C02M C02O H0BA 119.7
C02M C02O C02R 120.7(4)
C02R C02O H0BA 119.7
C02N C02P H4AA 120.1
C02N C02P C02W 119.7(4)
C02W C02P H4AA 120.1
C02M C02Q C02T 117.0(4)
C02M C02Q C02Z 119.5(6)
C02T C02Q C02Z 123.5(6)
C02O C02R H1BA 120.1
C02V C02R C02O 119.7(4)
C02V C02R H1BA 120.1
C02N C02S H5AA 109.5
C02N C02S HA 109.5
C02N C02S HB 109.5
H5AA C02S HA 109.5
H5AA C02S HB 109.5
HA C02S HB 109.5
C02Q C02T H2BA 119.0
C02V C02T C02Q 121.9(5)
C02V C02T H2BA 119.0
C02L C02U H6AA 118.4
C02X C02U C02L 123.1(5)
C02X C02U H6AA 118.4
C02R C02V C02T 119.6(5)
C02R C02V H3BA 120.2
C02T C02V H3BA 120.2
C02P C02W H7AA 119.3
C02X C02W C02P 121.5(5)
C02X C02W H7AA 119.3
C02U C02X C02W 118.8(5)
C02U C02X H8AA 120.6
C02W C02X H8AA 120.6
C02Q C02Z H4BA 109.5
C02Q C02Z HC 109.5
C02Q C02Z HD 109.5
H4BA C02Z HC 109.5
H4BA C02Z HD 109.5
HC C02Z HD 109.5
H4A C4 H4B 109.5
H4A C4 H4C 109.5
H4B C4 H4C 109.5
C14 C4 H4A 109.5
C14 C4 H4B 109.5
C14 C4 H4C 109.5
C14 C9 H9 120.0
C14 C9 C2 120.0
C2 C9 H9 120.0
C9 C14 C4 119.7(14)
C9 C14 C11 120.0
C11 C14 C4 119.9(14)
C14 C11 H11 120.0
C6 C11 C14 120.0
C6 C11 H11 120.0
C11 C6 H6 120.0
C11 C6 C1 120.0
C1 C6 H6 120.0
C6 C1 H1 120.0
C6 C1 C2 120.0
C2 C1 H1 120.0
C9 C2 H2 120.0
C1 C2 C9 120.0
C1 C2 H2 120.0

loop_
_geom_bond_atom_site_label_1
_geom_bond_atom_site_label_2
_geom_bond_distance
O001 H001 0.8200
O001 C00M 1.376(2)
O002 C00V 1.386(2)
O002 C010 1.470(2)
O003 C00H 1.391(2)
O003 C01G 1.446(2)
O004 C00Z 1.389(2)
O004 C01L 1.454(2)
O005 H005 0.8200
O005 C00I 1.381(2)
O006 C01D 1.382(2)
O006 C01W 1.468(2)
O007 H007 0.8200
O007 C015 1.374(2)
O008 H008 0.8200
O008 C00P 1.380(2)
C009 C00B 1.394(3)
C009 C00H 1.387(3)
C009 C00R 1.526(3)
C00A C00G 1.393(3)
C00A C00K 1.532(3)
C00A C00Z 1.391(3)
C00B H00B 0.9300
C00B C00U 1.391(3)
C00C C00E 1.396(3)
C00C C00I 1.398(3)
C00C C00R 1.525(3)
C00D C00G 1.397(3)
C00D C00M 1.395(3)
C00D C00O 1.524(2)
C00E H00E 0.9300
C00E C00F 1.391(3)
C00F C00O 1.522(2)
C00F C00V 1.400(3)
C00G H00G 0.9300
C00H C00S 1.395(3)
C00I C00L 1.396(3)
C00J H00A 0.9700
C00J H00C 0.9700
C00J C00R 1.541(3)
C00J C01F 1.535(3)
C00K H00K 0.9800
C00K C00Q 1.525(3)
C00K C00T 1.531(3)
C00L C00V 1.390(3)
C00L C00Y 1.512(3)
C00M C00N 1.392(3)
C00N C00Z 1.392(3)
C00N C01K 1.505(3)
C00O H00O 0.9800
C00O C00X 1.543(3)
C00P C00S 1.395(3)
C00P C00U 1.400(3)
C00Q C015 1.391(3)
C00Q C01C 1.394(3)
C00R H00R 0.9800
C00S C01I 1.504(3)
C00T H00D 0.9700
C00T H00F 0.9700
C00T C017 1.531(3)
C00U C011 1.537(3)
C00W C011 1.518(3)
C00W C01C 1.387(3)
C00W C01D 1.403(3)
C00X H00H 0.9700
C00X H00I 0.9700
C00X C013 1.530(3)
C00Y H00J 0.9700
C00Y H00L 0.9700
C00Y C01H 1.522(3)
C010 H010 0.9800
C010 C012 1.504(3)
C010 C01H 1.534(3)
C011 H011 0.9800
C011 C01B 1.533(3)
C012 C019 1.388(3)
C012 C01P 1.387(3)
C013 H013 0.9800
C013 C020 1.525(3)
C013 C024 1.529(3)
C014 H014 0.9800
C014 C01B 1.533(3)
C014 C02D 1.529(3)
C014 C02F 1.524(3)
C015 C01M 1.398(3)
C016 C018 1.383(3)
C016 C01S 1.391(3)
C016 C01U 1.506(3)
C017 H017 0.9800
C017 C01Q 1.525(3)
C017 C02A 1.529(3)
C018 C01G 1.510(3)
C018 C01X 1.394(3)
C019 C01A 1.513(3)
C019 C029 1.388(3)
C01A H01A 0.9700
C01A H01B 0.9700
C01A C01H 1.538(3)
C01B H01C 0.9700
C01B H01D 0.9700
C01C H01E 0.9300
C01D C01M 1.388(3)
C01E H01F 0.9800
C01E C01K 1.532(3)
C01E C01L 1.535(3)
C01E C02C 1.542(3)
C01F H01G 0.9800
C01F C01N 1.524(3)
C01F C01R 1.524(3)
C01G H01H 0.9800
C01G C01O 1.547(3)
C01H H01I 0.9800
C01I H01J 0.9700
C01I H01K 0.9700
C01I C01O 1.543(3)
C01J C01L 1.500(3)
C01J C01T 1.392(3)
C01J C022 1.381(3)
C01K H01L 0.9700
C01K H01M 0.9700
C01L H01N 0.9800
C01M C02B 1.510(3)
C01N H01O 0.9600
C01N H01P 0.9600
C01N H01Q 0.9600
C01O H01R 0.9800
C01O C01U 1.544(3)
C01P H01S 0.9300
C01P C01Z 1.397(3)
C01Q H01T 0.9600
C01Q H01U 0.9600
C01Q H01V 0.9600
C01R H01W 0.9600
C01R H01X 0.9600
C01R H01Y 0.9600
C01S H01Z 0.9300
C01S C027 1.393(4)
C01T C02C 1.512(3)
C01T C02E 1.382(3)
C01U H01 0.9700
C01U H 0.9700
C01V C026 1.394(4)
C01V C02G 1.512(4)
C01V C02H 1.384(4)
C01W H0AA 0.9800
C01W C01Y 1.528(3)
C01W C026 1.504(3)
C01X H1AA 0.9300
C01X C025 1.387(3)
C01Y H2AA 0.9800
C01Y C02B 1.517(3)
C01Y C02G 1.528(4)
C01Z H3AA 0.9300
C01Z C028 1.377(4)
C020 H02A 0.9600
C020 H02B 0.9600
C020 H02C 0.9600
C021 H021 0.9300
C021 C022 1.391(3)
C021 C023 1.383(4)
C022 H022 0.9300
C023 H023 0.9300
C023 C02E 1.392(4)
C024 H02D 0.9600
C024 H02E 0.9600
C024 H02F 0.9600
C025 H025 0.9300
C025 C027 1.392(4)
C026 C02J 1.388(4)
C027 H027 0.9300
C028 H028 0.9300
C028 C029 1.388(4)
C029 H029 0.9300
C02A H02G 0.9600
C02A H02H 0.9600
C02A H02I 0.9600
C02B H02J 0.9700
C02B H02K 0.9700
C02C H02L 0.9700
C02C H02M 0.9700
C02D H02N 0.9600
C02D H02O 0.9600
C02D H02P 0.9600
C02E H02Q 0.9300
C02F H02R 0.9600
C02F H02S 0.9600
C02F H02T 0.9600
C02G H02U 0.9700
C02G H02V 0.9700
C02H H02W 0.9300
C02H C02I 1.392(5)
C02I H02X 0.9300
C02I C02K 1.385(5)
C02J H02Y 0.9300
C02J C02K 1.389(4)
C02K H02Z 0.9300
C02L H02 0.9300
C02L C02N 1.429(5)
C02L C02U 1.370(6)
C02M H9AA 0.9300
C02M C02O 1.357(5)
C02M C02Q 1.379(6)
C02N C02P 1.343(5)
C02N C02S 1.439(5)
C02O H0BA 0.9300
C02O C02R 1.375(6)
C02P H4AA 0.9300
C02P C02W 1.397(7)
C02Q C02T 1.386(8)
C02Q C02Z 1.513(7)
C02R H1BA 0.9300
C02R C02V 1.352(8)
C02S H5AA 0.9600
C02S HA 0.9600
C02S HB 0.9600
C02T H2BA 0.9300
C02T C02V 1.370(8)
C02U H6AA 0.9300
C02U C02X 1.317(8)
C02V H3BA 0.9300
C02W H7AA 0.9300
C02W C02X 1.356(8)
C02X H8AA 0.9300
C02Z H4BA 0.9600
C02Z HC 0.9600
C02Z HD 0.9600
C4 H4A 0.9600
C4 H4B 0.9600
C4 H4C 0.9600
C4 C14 1.48(3)
C9 H9 0.9300
C9 C14 1.3900
C9 C2 1.3900
C14 C11 1.3900
C11 H11 0.9300
C11 C6 1.3900
C6 H6 0.9300
C6 C1 1.3900
C1 H1 0.9300
C1 C2 1.3900
C2 H2 0.9300

loop_
_geom_torsion_atom_site_label_1
_geom_torsion_atom_site_label_2
_geom_torsion_atom_site_label_3
_geom_torsion_atom_site_label_4
_geom_torsion
O001 C00M C00N C00Z -178.29(17)
O001 C00M C00N C01K 2.3(3)
O002 C010 C012 C019 -92.66(19)
O002 C010 C012 C01P 84.7(2)
O002 C010 C01H C00Y -50.9(2)
O002 C010 C01H C01A 77.16(18)
O003 C00H C00S C00P -175.47(17)
O003 C00H C00S C01I 7.9(3)
O003 C01G C01O C01I 17.2(2)
O003 C01G C01O C01U 140.15(18)
O005 C00I C00L C00V -179.97(16)
O005 C00I C00L C00Y -0.3(3)
O006 C01D C01M C015 179.9(2)
O006 C01D C01M C02B -0.2(3)
O006 C01W C01Y C02B -52.7(3)
O006 C01W C01Y C02G 74.5(2)
O006 C01W C026 C01V -89.1(2)
O006 C01W C026 C02J 86.9(3)
O007 C015 C01M C01D -178.2(2)
O007 C015 C01M C02B 1.9(3)
O008 C00P C00S C00H -179.11(17)
O008 C00P C00S C01I -2.8(3)
O008 C00P C00U C00B 179.55(17)
O008 C00P C00U C011 2.5(3)
C009 C00B C00U C00P -2.7(3)
C009 C00B C00U C011 174.45(17)
C009 C00H C00S C00P 1.6(3)
C009 C00H C00S C01I -175.03(18)
C00A C00K C00Q C015 -77.6(2)
C00A C00K C00Q C01C 101.3(2)
C00A C00K C00T C017 64.8(2)
C00B C009 C00H O003 174.05(16)
C00B C009 C00H C00S -3.0(3)
C00B C009 C00R C00C -76.2(2)
C00B C009 C00R C00J 51.8(2)
C00B C00U C011 C00W 70.5(2)
C00B C00U C011 C01B -56.6(2)
C00C C00E C00F C00O 177.50(16)
C00C C00E C00F C00V 0.2(3)
C00C C00I C00L C00V -0.6(3)
C00C C00I C00L C00Y 179.10(17)
C00D C00M C00N C00Z 0.7(3)
C00D C00M C00N C01K -178.78(19)
C00D C00O C00X C013 -176.76(15)
C00E C00C C00I O005 -179.15(16)
C00E C00C C00I C00L 1.5(3)
C00E C00C C00R C009 100.2(2)
C00E C00C C00R C00J -26.0(2)
C00E C00F C00O C00D -94.0(2)
C00E C00F C00O C00X 32.1(2)
C00E C00F C00V O002 177.94(15)
C00E C00F C00V C00L 0.8(3)
C00F C00O C00X C013 57.5(2)
C00G C00A C00K C00Q -75.7(2)
C00G C00A C00K C00T 52.5(2)
C00G C00A C00Z O004 178.35(17)
C00G C00A C00Z C00N 1.0(3)
C00G C00D C00M O001 -178.63(17)
C00G C00D C00M C00N 2.5(3)
C00G C00D C00O C00F 74.9(2)
C00G C00D C00O C00X -52.9(2)
C00H O003 C01G C018 153.72(17)
C00H O003 C01G C01O 35.6(2)
C00H C009 C00B C00U 3.5(3)
C00H C009 C00R C00C 107.84(19)
C00H C009 C00R C00J -124.18(18)
C00H C00S C01I C01O 44.6(2)
C00I C00C C00E C00F -1.3(3)
C00I C00C C00R C009 -78.6(2)
C00I C00C C00R C00J 155.17(17)
C00I C00L C00V O002 -177.59(16)
C00I C00L C00V C00F -0.6(3)
C00I C00L C00Y C01H 168.58(17)
C00K C00A C00G C00D -177.18(17)
C00K C00A C00Z O004 -2.1(3)
C00K C00A C00Z C00N -179.41(18)
C00K C00Q C015 O007 -1.7(3)
C00K C00Q C015 C01M 179.76(19)
C00K C00Q C01C C00W -179.92(18)
C00K C00T C017 C01Q -161.88(17)
C00K C00T C017 C02A 74.7(2)
C00L C00Y C01H C010 35.7(2)
C00L C00Y C01H C01A -84.8(2)
C00M C00D C00G C00A -4.1(3)
C00M C00D C00O C00F -105.9(2)
C00M C00D C00O C00X 126.34(18)
C00M C00N C00Z O004 -179.75(17)
C00M C00N C00Z C00A -2.5(3)
C00M C00N C01K C01E -164.48(19)
C00O C00D C00G C00A 175.20(17)
C00O C00D C00M O001 2.1(3)
C00O C00D C00M C00N -176.81(18)
C00O C00F C00V O002 0.6(2)
C00O C00F C00V C00L -176.55(17)
C00O C00X C013 C020 176.94(16)
C00O C00X C013 C024 53.6(2)
C00P C00S C01I C01O -131.8(2)
C00P C00U C011 C00W -112.5(2)
C00P C00U C011 C01B 120.37(19)
C00Q C00K C00T C017 -168.87(16)
C00Q C015 C01M C01D 0.5(3)
C00Q C015 C01M C02B -179.4(2)
C00R C009 C00B C00U -172.62(17)
C00R C009 C00H O003 -9.8(3)
C00R C009 C00H C00S 173.17(17)
C00R C00C C00E C00F 179.80(16)
C00R C00C C00I O005 -0.3(3)
C00R C00C C00I C00L -179.62(17)
C00R C00J C01F C01N -171.54(17)
C00R C00J C01F C01R 65.0(2)
C00S C00P C00U C00B 1.1(3)
C00S C00P C00U C011 -175.93(17)
C00S C01I C01O C01G -55.1(2)
C00S C01I C01O C01U -172.69(19)
C00T C00K C00Q C015 156.23(18)
C00T C00K C00Q C01C -24.9(3)
C00U C00P C00S C00H -0.6(3)
C00U C00P C00S C01I 175.69(19)
C00U C011 C01B C014 -60.5(2)
C00V O002 C010 C012 152.72(16)
C00V O002 C010 C01H 42.6(2)
C00V C00F C00O C00D 83.1(2)
C00V C00F C00O C00X -150.75(17)
C00V C00L C00Y C01H -11.7(3)
C00W C011 C01B C014 174.59(16)
C00W C01D C01M C015 -1.6(3)
C00W C01D C01M C02B 178.3(2)
C00Y C00L C00V O002 2.7(3)
C00Y C00L C00V C00F 179.72(17)
C00Z O004 C01L C01E 60.0(2)
C00Z O004 C01L C01J 172.95(17)
C00Z C00A C00G C00D 2.4(3)
C00Z C00A C00K C00Q 104.8(2)
C00Z C00A C00K C00T -127.07(18)
C00Z C00N C01K C01E 16.1(3)
C010 O002 C00V C00F 163.61(16)
C010 O002 C00V C00L -19.2(3)
C010 C012 C019 C01A -2.2(2)
C010 C012 C019 C029 177.9(2)
C010 C012 C01P C01Z -177.5(2)
C011 C00W C01C C00Q 177.94(18)
C011 C00W C01D O006 1.9(3)
C011 C00W C01D C01M -176.67(19)
C012 C010 C01H C00Y -162.86(16)
C012 C010 C01H C01A -34.80(19)
C012 C019 C01A C01H -19.9(2)
C012 C019 C029 C028 -0.2(3)
C012 C01P C01Z C028 0.4(3)
C015 C00Q C01C C00W -1.0(3)
C015 C01M C02B C01Y 166.3(2)
C016 C018 C01G O003 -137.48(17)
C016 C018 C01G C01O -13.8(2)
C016 C018 C01X C025 -2.0(3)
C016 C01S C027 C025 -0.2(4)
C018 C016 C01S C027 -2.3(3)
C018 C016 C01U C01O 9.7(2)
C018 C01G C01O C01I -103.94(19)
C018 C01G C01O C01U 19.1(2)
C018 C01X C025 C027 -0.6(3)
C019 C012 C01P C01Z -0.5(3)
C019 C01A C01H C00Y 159.36(17)
C019 C01A C01H C010 33.3(2)
C01A C019 C029 C028 179.9(2)
C01C C00Q C015 O007 179.31(19)
C01C C00Q C015 C01M 0.8(3)
C01C C00W C011 C00U -98.1(2)
C01C C00W C011 C01B 27.5(3)
C01C C00W C01D O006 -179.98(18)
C01C C00W C01D C01M 1.5(3)
C01D O006 C01W C01Y 39.5(3)
C01D O006 C01W C026 148.5(2)
C01D C00W C011 C00U 79.9(2)
C01D C00W C011 C01B -154.41(19)
C01D C00W C01C C00Q -0.1(3)
C01D C01M C02B C01Y -13.6(3)
C01F C00J C00R C009 58.0(2)
C01F C00J C00R C00C -174.84(15)
C01G O003 C00H C009 131.77(18)
C01G O003 C00H C00S -51.0(2)
C01G C018 C01X C025 175.2(2)
C01G C01O C01U C016 -17.5(2)
C01H C010 C012 C019 23.4(2)
C01H C010 C012 C01P -159.3(2)
C01I C01O C01U C016 102.9(2)
C01J C01T C02C C01E -19.2(2)
C01J C01T C02E C023 -0.8(4)
C01K C00N C00Z O004 -0.3(3)
C01K C00N C00Z C00A 176.92(19)
C01K C01E C01L O004 -42.8(2)
C01K C01E C01L C01J -157.03(18)
C01K C01E C02C C01T 155.70(18)
C01L O004 C00Z C00A 143.58(18)
C01L O004 C00Z C00N -39.0(2)
C01L C01E C01K C00N 6.4(3)
C01L C01E C02C C01T 29.2(2)
C01L C01J C01T C02C 0.7(3)
C01L C01J C01T C02E -179.9(2)
C01L C01J C022 C021 -179.0(2)
C01P C012 C019 C01A -179.73(19)
C01P C012 C019 C029 0.4(3)
C01P C01Z C028 C029 -0.4(4)
C01S C016 C018 C01G -174.13(19)
C01S C016 C018 C01X 3.5(3)
C01S C016 C01U C01O -173.9(2)
C01T C01J C01L O004 -99.2(2)
C01T C01J C01L C01E 18.3(2)
C01T C01J C022 C021 -1.2(4)
C01U C016 C018 C01G 2.6(2)
C01U C016 C018 C01X -179.78(19)
C01U C016 C01S C027 -178.5(2)
C01V C026 C02J C02K 0.7(4)
C01V C02H C02I C02K 0.2(4)
C01W O006 C01D C00W 167.71(19)
C01W O006 C01D C01M -13.8(3)
C01W C01Y C02B C01M 39.8(3)
C01W C01Y C02G C01V 32.3(2)
C01W C026 C02J C02K -174.9(2)
C01X C018 C01G O003 45.1(3)
C01X C018 C01G C01O 168.8(2)
C01X C025 C027 C01S 1.7(4)
C01Y C01W C026 C01V 26.1(2)
C01Y C01W C026 C02J -157.8(2)
C01Z C028 C029 C019 0.2(4)
C021 C023 C02E C01T -1.0(4)
C022 C01J C01L O004 78.7(3)
C022 C01J C01L C01E -163.8(2)
C022 C01J C01T C02C -177.4(2)
C022 C01J C01T C02E 2.0(3)
C022 C021 C023 C02E 1.8(4)
C023 C021 C022 C01J -0.6(4)
C026 C01V C02G C01Y -17.0(2)
C026 C01V C02H C02I 1.8(4)
C026 C01W C01Y C02B -162.84(19)
C026 C01W C01Y C02G -35.6(2)
C026 C02J C02K C02I 1.2(4)
C029 C019 C01A C01H 160.0(2)
C02B C01Y C02G C01V 157.55(19)
C02C C01E C01K C00N -114.5(2)
C02C C01E C01L O004 85.0(2)
C02C C01E C01L C01J -29.3(2)
C02C C01T C02E C023 178.4(2)
C02D C014 C01B C011 175.16(19)
C02E C01T C02C C01E 161.5(2)
C02F C014 C01B C011 -61.5(2)
C02G C01V C026 C01W -5.8(3)
C02G C01V C026 C02J 177.8(2)
C02G C01V C02H C02I -178.2(2)
C02G C01Y C02B C01M -80.1(3)
C02H C01V C026 C01W 174.2(2)
C02H C01V C026 C02J -2.2(4)
C02H C01V C02G C01Y 163.0(2)
C02H C02I C02K C02J -1.7(4)
C02L C02N C02P C02W -0.3(5)
C02L C02U C02X C02W -2.7(7)
C02M C02O C02R C02V 0.3(7)
C02M C02Q C02T C02V 0.6(7)
C02N C02L C02U C02X 3.5(6)
C02N C02P C02W C02X 1.2(6)
C02O C02M C02Q C02T 0.0(6)
C02O C02M C02Q C02Z 179.3(5)
C02O C02R C02V C02T 0.3(7)
C02P C02W C02X C02U 0.3(7)
C02Q C02M C02O C02R -0.5(6)
C02Q C02T C02V C02R -0.8(8)
C02S C02N C02P C02W 179.4(3)
C02U C02L C02N C02P -1.9(5)
C02U C02L C02N C02S 178.4(3)
C02Z C02Q C02T C02V -178.7(5)
C4 C14 C11 C6 172(2)
C9 C14 C11 C6 0.0
C14 C9 C2 C1 0.0
C14 C11 C6 C1 0.0
C11 C6 C1 C2 0.0
C6 C1 C2 C9 0.0
C2 C9 C14 C4 -172(2)
C2 C9 C14 C11 0.0

loop_
_smtbx_masks_void_nr
_smtbx_masks_void_average_x
_smtbx_masks_void_average_y
_smtbx_masks_void_average_z
_smtbx_masks_void_volume
_smtbx_masks_void_count_electrons
1 0.130 0.050 0.448 15.5 0.0
2 0.599 -0.099 0.000 542.9 127.0
3 -0.130 0.950 0.552 15.5 0.0
